data_7159832
loop_
_publ_author_name
'Yakovleva, Elizaveta D.'
'Shelukho, Evgeniya R.'
'Nadirova, Maryana A.'
'Erokhin, Pavel P.'
'Simakova, Daria N.'
'Khrustalev, Victor N.'
'Grigoriev, Mikhail S.'
'Novikov, Anton P.'
'Romanycheva, Anna A.'
'Shetnev, Anton A.'
'Bychkova, Olga P.'
'Trenin, Alexey S.'
'Zubkov, Fedor I.'
'Zaytsev, Vladimir P.'

_publ_section_title
;
 Application of the intramolecular Diels-Alder vinylarene (IMDAV) reaction
 for the synthesis of benzo-, carbocyclo-,
 thienothiopheneisoindolecarboxylic acids and its limitations.
;
_journal_issue 13
_journal_name_full 'Organic &amp; biomolecular chemistry'
_journal_page_first 2643
_journal_page_last 2653
_journal_paper_doi 10.1039/d3ob01933k
_journal_volume 22
_journal_year 2024
_chemical_formula_moiety 'C22 H15 F4 N O3 S, C2 D6 O S'
_chemical_formula_sum 'C24 H15 D6 F4 N O4 S2'
_chemical_formula_weight 533.57
_space_group_crystal_system monoclinic
_space_group_IT_number 14
_space_group_name_Hall '-P 2ybc'
_space_group_name_H-M_alt 'P 1 21/c 1'
_atom_sites_solution_hydrogens mixed
_audit_creation_date 2023-11-21
_audit_creation_method
;
Olex2 1.5
(compiled 2023.08.17 svn.r577a77a9 for OlexSys, GUI svn.r6817)
;
_audit_update_record
;
2023-11-21 deposited with the CCDC.	2024-03-01 downloaded from the CCDC.
;
_cell_angle_alpha 90
_cell_angle_beta 94.633(2)
_cell_angle_gamma 90
_cell_formula_units_Z 8
_cell_length_a 12.2769(3)
_cell_length_b 11.7542(3)
_cell_length_c 32.9548(9)
_cell_measurement_reflns_used 7139
_cell_measurement_temperature 296(2)
_cell_measurement_theta_max 22.74
_cell_measurement_theta_min 3.36
_cell_volume 4740.0(2)
_computing_molecular_graphics 'Olex2 1.5 (Dolomanov et al., 2009)'
_computing_publication_material 'Olex2 1.5 (Dolomanov et al., 2009)'
_computing_structure_refinement 'SHELXL-2018/3 (Sheldrick, 2018)'
_diffrn_ambient_temperature 296(2)
_diffrn_measured_fraction_theta_full 0.996
_diffrn_measured_fraction_theta_max 0.996
_diffrn_measurement_device_type 'Bruker KAPPA APEX II area-detector diffractometer'
_diffrn_radiation_type MoK\a
_diffrn_radiation_wavelength 0.71073
_diffrn_reflns_av_R_equivalents 0.0507
_diffrn_reflns_av_unetI/netI 0.0436
_diffrn_reflns_Laue_measured_fraction_full 0.996
_diffrn_reflns_Laue_measured_fraction_max 0.996
_diffrn_reflns_limit_h_max 15
_diffrn_reflns_limit_h_min -15
_diffrn_reflns_limit_k_max 15
_diffrn_reflns_limit_k_min -15
_diffrn_reflns_limit_l_max 41
_diffrn_reflns_limit_l_min -42
_diffrn_reflns_number 55760
_diffrn_reflns_point_group_measured_fraction_full 0.996
_diffrn_reflns_point_group_measured_fraction_max 0.996
_diffrn_reflns_theta_full 25.242
_diffrn_reflns_theta_max 27.500
_diffrn_reflns_theta_min 3.722
_exptl_absorpt_coefficient_mu 0.288
_exptl_absorpt_correction_T_max 0.928
_exptl_absorpt_correction_T_min 0.854
_exptl_absorpt_correction_type multi-scan
_exptl_absorpt_process_details 'SADABS (Bruker, 2008)'
_exptl_crystal_colour colourless
_exptl_crystal_colour_primary colourless
_exptl_crystal_density_diffrn 1.495
_exptl_crystal_description fragment
_exptl_crystal_F_000 2176
_exptl_crystal_size_max 0.5
_exptl_crystal_size_mid 0.4
_exptl_crystal_size_min 0.32
_refine_diff_density_max 0.267
_refine_diff_density_min -0.292
_refine_diff_density_rms 0.042
_refine_ls_extinction_method none
_refine_ls_goodness_of_fit_ref 1.016
_refine_ls_hydrogen_treatment mixed
_refine_ls_matrix_type full
_refine_ls_number_parameters 646
_refine_ls_number_reflns 10839
_refine_ls_number_restraints 0
_refine_ls_restrained_S_all 1.016
_refine_ls_R_factor_all 0.0949
_refine_ls_R_factor_gt 0.0487
_refine_ls_shift/su_max 0.001
_refine_ls_shift/su_mean 0.000
_refine_ls_structure_factor_coef Fsqd
_refine_ls_weighting_details 'w=1/[\s^2^(Fo^2^)+(0.0524P)^2^+0.9098P] where P=(Fo^2^+2Fc^2^)/3'
_refine_ls_weighting_scheme calc
_refine_ls_wR_factor_gt 0.1076
_refine_ls_wR_factor_ref 0.1282
_reflns_Friedel_coverage 0.000
_reflns_number_gt 6501
_reflns_number_total 10839
_reflns_threshold_expression 'I > 2\s(I)'
_cod_data_source_file d3ob01933k2.cif
_cod_data_source_block Pok90
_cod_depositor_comments 'Adding full bibliography for 7159828--7159834.cif.'
_cod_database_code 7159832
_shelx_shelxl_version_number 2018/3
_shelx_space_group_comment
;
The symmetry employed for this shelxl refinement is uniquely defined
by the following loop, which should always be used as a source of
symmetry information in preference to the above space-group names.
They are only intended as comments.
;
_shelx_estimated_absorpt_t_max 0.913
_shelx_estimated_absorpt_t_min 0.869
_olex2_refinement_description
;
1. Shared sites
{C1, C1C}
{C2, C2C}
{C3, C3C}
{C4, C4C}
2. Uiso/Uaniso restraints and constraints
Uanis(C1) = Uanis(C1C)
Uanis(C2) = Uanis(C2C)
Uanis(C3) = Uanis(C3C)
Uanis(C4) = Uanis(C4C)
3. Others
 Sof(S1)=Sof(S2)=Sof(C1)=Sof(D1A)=Sof(D1B)=Sof(D1C)=Sof(C2)=Sof(D2A)=Sof(D2B)=
 Sof(D2C)=Sof(C3)=Sof(D3A)=Sof(D3B)=Sof(D3C)=Sof(C4)=Sof(D4A)=Sof(D4B)=Sof(D4C)=
 1-FVAR(1)
 Sof(S1C)=Sof(S2C)=Sof(C1C)=Sof(D1D)=Sof(D1E)=Sof(D1F)=Sof(C2C)=Sof(D2D)=
 Sof(D2E)=Sof(D2F)=Sof(C3C)=Sof(D3D)=Sof(D3E)=Sof(D3F)=Sof(C4C)=Sof(D4D)=
 Sof(D4E)=Sof(D4F)=FVAR(1)
4.a Ternary CH refined with riding coordinates:
 C3AA(H3B), C9BA(H9B), C10C(H10A), C3AB(H3H), C9BB(H9D), C10D(H10B)
4.b Secondary CH2 refined with riding coordinates:
 C3A(H3C,H3D), C3B(H3G,H3F)
4.c Me refined with riding coordinates:
 C1(D1A,D1B,D1C), C2(D2A,D2B,D2C), C3(D3A,D3B,D3C), C4(D4A,D4B,D4C), C1C(D1D,
 D1E,D1F), C2C(D2D,D2E,D2F), C3C(D3D,D3E,D3F), C4C(D4D,D4E,D4F)
4.d Aromatic/amide H refined with riding coordinates:
 C4A(H4A), C6A(H6A), C7A(H7A), C8A(H8A), C9A(H9A), C14A(H14A), C15A(H15A),
 C17A(H17A), C18A(H18A), C4B(H4B), C6B(H6B), C7B(H7B), C8B(H8B), C9B(H9C),
 C14B(H14B), C15B(H15B), C17B(H17B), C18B(H18B)
;
_olex2_submission_special_instructions 'No special instructions were received'

loop_
_space_group_symop_operation_xyz
'x, y, z'
'-x, y+1/2, -z+1/2'
'-x, -y, -z'
'x, -y-1/2, z-1/2'

loop_
_atom_site_label
_atom_site_type_symbol
_atom_site_fract_x
_atom_site_fract_y
_atom_site_fract_z
_atom_site_U_iso_or_equiv
_atom_site_adp_type
_atom_site_occupancy
_atom_site_site_symmetry_order
_atom_site_calc_flag
_atom_site_refinement_flags_posn
_atom_site_refinement_flags_adp
_atom_site_refinement_flags_occupancy
_atom_site_disorder_assembly
_atom_site_disorder_group
S5A S 1.14334(5) 0.36534(5) 0.51840(2) 0.05474(17) Uani 1 1 d . . . . .
F1A F 0.84618(12) 0.35121(14) 0.52632(5) 0.0768(4) Uani 1 1 d . . . . .
F2A F 0.82478(11) 0.20611(12) 0.56401(5) 0.0761(5) Uani 1 1 d . . . . .
F3A F 0.72312(10) 0.35224(12) 0.56926(5) 0.0762(5) Uani 1 1 d . . . . .
F4A F 0.68826(16) 1.03297(16) 0.70712(7) 0.1217(8) Uani 1 1 d . . . . .
O1A O 0.74372(12) 0.52607(13) 0.63895(5) 0.0587(4) Uani 1 1 d . . . . .
O2A O 0.83492(16) 0.24985(15) 0.64567(6) 0.0827(6) Uani 1 1 d . . . . .
O3A O 0.95236(15) 0.38633(16) 0.66582(5) 0.0649(5) Uani 1 1 d . . . . .
H3A H 0.957(2) 0.357(2) 0.6893(9) 0.078 Uiso 1 1 d . U . . .
N2A N 0.85837(13) 0.67488(15) 0.62459(5) 0.0448(4) Uani 1 1 d . . . . .
C1A C 0.82023(16) 0.56478(18) 0.62217(7) 0.0437(5) Uani 1 1 d . . . . .
C3AA C 0.99503(16) 0.57386(18) 0.59584(6) 0.0414(5) Uani 1 1 d . . . . .
H3B H 1.037461 0.555013 0.621428 0.050 Uiso 1 1 calc R U . . .
C3A C 0.94988(17) 0.69286(18) 0.59904(7) 0.0473(5) Uani 1 1 d . . . . .
H3C H 1.003953 0.744173 0.611992 0.057 Uiso 1 1 calc R U . . .
H3D H 0.924600 0.722716 0.572498 0.057 Uiso 1 1 calc R U . . .
C4AA C 1.07321(15) 0.43130(19) 0.55631(6) 0.0419(5) Uani 1 1 d . . . . .
C4A C 1.06023(16) 0.5422(2) 0.56115(6) 0.0455(5) Uani 1 1 d . . . . .
H4A H 1.089288 0.595973 0.544347 0.055 Uiso 1 1 calc R U . . .
C5AA C 1.11120(17) 0.2295(2) 0.53556(7) 0.0516(6) Uani 1 1 d . . . . .
C6A C 1.13930(19) 0.1284(2) 0.51699(8) 0.0629(7) Uani 1 1 d . . . . .
H6A H 1.173534 0.129536 0.492829 0.075 Uiso 1 1 calc R U . . .
C7A C 1.1156(2) 0.0272(3) 0.53498(10) 0.0767(8) Uani 1 1 d . . . . .
H7A H 1.133133 -0.040969 0.522725 0.092 Uiso 1 1 calc R U . . .
C8A C 1.0662(2) 0.0253(2) 0.57090(11) 0.0828(9) Uani 1 1 d . . . . .
H8A H 1.052594 -0.044019 0.583116 0.099 Uiso 1 1 calc R U . . .
C9AA C 1.05625(17) 0.2291(2) 0.57105(7) 0.0504(6) Uani 1 1 d . . . . .
C9A C 1.0360(2) 0.1263(2) 0.58929(9) 0.0696(8) Uani 1 1 d . . . . .
H9A H 1.002614 0.124319 0.613621 0.084 Uiso 1 1 calc R U . . .
C9BA C 1.03038(16) 0.34682(18) 0.58601(6) 0.0434(5) Uani 1 1 d . . . . .
H9B H 1.075186 0.357131 0.611727 0.052 Uiso 1 1 calc R U . . .
C10C C 0.88951(15) 0.50363(17) 0.59284(6) 0.0401(5) Uani 1 1 d . . . . .
H10A H 0.854327 0.517988 0.565564 0.048 Uiso 1 1 calc R U . . .
C10A C 0.90718(16) 0.37392(18) 0.59562(6) 0.0424(5) Uani 1 1 d . . . . .
C11A C 0.82555(18) 0.3190(2) 0.56400(9) 0.0570(6) Uani 1 1 d . . . . .
C12A C 0.8921(2) 0.3283(2) 0.63838(8) 0.0536(6) Uani 1 1 d . . . . .
C13A C 0.81150(16) 0.76596(18) 0.64534(7) 0.0454(5) Uani 1 1 d . . . . .
C14A C 0.75010(19) 0.7464(2) 0.67817(8) 0.0558(6) Uani 1 1 d . . . . .
H14A H 0.737048 0.672276 0.686412 0.067 Uiso 1 1 calc R U . . .
C15A C 0.7084(2) 0.8369(2) 0.69858(8) 0.0679(7) Uani 1 1 d . . . . .
H15A H 0.666254 0.824413 0.720363 0.081 Uiso 1 1 calc R U . . .
C16A C 0.7298(2) 0.9448(2) 0.68643(10) 0.0748(8) Uani 1 1 d . . . . .
C17A C 0.7891(2) 0.9673(2) 0.65446(10) 0.0771(8) Uani 1 1 d . . . . .
H17A H 0.802274 1.041851 0.646774 0.093 Uiso 1 1 calc R U . . .
C18A C 0.82961(19) 0.8770(2) 0.63358(8) 0.0601(6) Uani 1 1 d . . . . .
H18A H 0.869599 0.890912 0.611303 0.072 Uiso 1 1 calc R U . . .
S5B S 0.39683(6) 0.25431(6) 0.48485(2) 0.0674(2) Uani 1 1 d . . . . .
F1B F 0.67813(11) 0.24303(12) 0.46468(4) 0.0674(4) Uani 1 1 d . . . . .
F2B F 0.68086(10) 0.10565(10) 0.42261(4) 0.0602(4) Uani 1 1 d . . . . .
F3B F 0.78807(9) 0.24749(11) 0.41728(5) 0.0658(4) Uani 1 1 d . . . . .
F4B F 0.81392(18) 0.95943(15) 0.29900(8) 0.1349(9) Uani 1 1 d . . . . .
O1B O 0.75507(12) 0.44191(13) 0.35376(5) 0.0546(4) Uani 1 1 d . . . . .
O2B O 0.65888(15) 0.16851(14) 0.34292(5) 0.0665(5) Uani 1 1 d . . . . .
O3B O 0.54207(13) 0.31083(14) 0.32938(5) 0.0554(4) Uani 1 1 d . . . . .
H3E H 0.539(2) 0.284(2) 0.3062(8) 0.067 Uiso 1 1 d . U . . .
N2B N 0.64872(14) 0.58893(15) 0.37596(5) 0.0450(4) Uani 1 1 d . . . . .
C1B C 0.68449(16) 0.47776(18) 0.37410(7) 0.0432(5) Uani 1 1 d . . . . .
C3AB C 0.51896(16) 0.48355(17) 0.40741(6) 0.0423(5) Uani 1 1 d . . . . .
H3H H 0.469558 0.470694 0.382976 0.051 Uiso 1 1 calc R U . . .
C3B C 0.56543(18) 0.60252(19) 0.40546(7) 0.0497(6) Uani 1 1 d . . . . .
H3G H 0.509718 0.656829 0.395830 0.060 Uiso 1 1 calc R U . . .
H3F H 0.598104 0.626803 0.431821 0.060 Uiso 1 1 calc R U . . .
C4AB C 0.45003(17) 0.3329(2) 0.44563(6) 0.0469(5) Uani 1 1 d . . . . .
C4B C 0.46351(17) 0.4444(2) 0.44368(7) 0.0509(6) Uani 1 1 d . . . . .
H4B H 0.440472 0.494090 0.463196 0.061 Uiso 1 1 calc R U . . .
C5AB C 0.41079(17) 0.1251(2) 0.45919(7) 0.0540(6) Uani 1 1 d . . . . .
C6B C 0.38228(19) 0.0189(2) 0.47389(9) 0.0660(7) Uani 1 1 d . . . . .
H6B H 0.355883 0.011932 0.499440 0.079 Uiso 1 1 calc R U . . .
C7B C 0.39384(19) -0.0752(2) 0.44999(10) 0.0701(8) Uani 1 1 d . . . . .
H7B H 0.376264 -0.146735 0.459584 0.084 Uiso 1 1 calc R U . . .
C8B C 0.4312(2) -0.0645(2) 0.41198(10) 0.0703(8) Uani 1 1 d . . . . .
H8B H 0.436271 -0.128578 0.395691 0.084 Uiso 1 1 calc R U . . .
C9AB C 0.45274(16) 0.13686(19) 0.42139(7) 0.0472(5) Uani 1 1 d . . . . .
C9B C 0.46143(18) 0.0407(2) 0.39766(8) 0.0611(7) Uani 1 1 d . . . . .
H9C H 0.487627 0.046672 0.372048 0.073 Uiso 1 1 calc R U . . .
C9BB C 0.48042(16) 0.25767(18) 0.41083(6) 0.0421(5) Uani 1 1 d . . . . .
H9D H 0.430611 0.278344 0.387242 0.051 Uiso 1 1 calc R U . . .
C10D C 0.62237(15) 0.41139(17) 0.40419(6) 0.0395(5) Uani 1 1 d . . . . .
H10B H 0.664899 0.418799 0.430531 0.047 Uiso 1 1 calc R U . . .
C10B C 0.60090(15) 0.28322(17) 0.39823(6) 0.0378(5) Uani 1 1 d . . . . .
C11B C 0.60605(18) 0.24696(19) 0.35383(7) 0.0456(5) Uani 1 1 d . . . . .
C12B C 0.68623(17) 0.21846(19) 0.42526(7) 0.0474(5) Uani 1 1 d . . . . .
C13B C 0.69373(16) 0.68355(18) 0.35624(7) 0.0450(5) Uani 1 1 d . . . . .
C14B C 0.7487(2) 0.6695(2) 0.32160(8) 0.0578(6) Uani 1 1 d . . . . .
H14B H 0.757840 0.596988 0.311089 0.069 Uiso 1 1 calc R U . . .
C15B C 0.7899(2) 0.7624(2) 0.30266(9) 0.0727(8) Uani 1 1 d . . . . .
H15B H 0.828493 0.753525 0.279718 0.087 Uiso 1 1 calc R U . . .
C16B C 0.7730(2) 0.8681(2) 0.31821(11) 0.0815(9) Uani 1 1 d . . . . .
C17B C 0.7197(2) 0.8852(2) 0.35204(10) 0.0800(9) Uani 1 1 d . . . . .
H17B H 0.710052 0.958230 0.361963 0.096 Uiso 1 1 calc R U . . .
C18B C 0.6799(2) 0.7916(2) 0.37157(8) 0.0601(6) Uani 1 1 d . . . . .
H18B H 0.643731 0.801456 0.395058 0.072 Uiso 1 1 calc R U . . .
S1 S 0.88825(6) 0.22062(7) 0.75287(2) 0.0696(3) Uani 0.900(2) 1 d . . P A 1
S2 S 0.61209(6) 0.15706(7) 0.24215(2) 0.0663(3) Uani 0.900(2) 1 d . . P A 1
O1 O 0.97044(17) 0.3012(2) 0.73654(6) 0.0953(7) Uani 1 1 d . . . . .
O2 O 0.52602(16) 0.23519(17) 0.25686(5) 0.0797(6) Uani 1 1 d . . . . .
C1 C 0.9571(4) 0.0897(3) 0.75944(16) 0.1444(17) Uani 0.900(2) 1 d . . P A 1
D1A D 0.909007 0.034352 0.769831 0.217 Uiso 0.900(2) 1 calc R U P A 1
D1B D 0.979639 0.064286 0.733732 0.217 Uiso 0.900(2) 1 calc R U P A 1
D1C D 1.020149 0.099086 0.778340 0.217 Uiso 0.900(2) 1 calc R U P A 1
C2 C 0.8904(3) 0.2599(3) 0.80435(9) 0.0932(10) Uani 0.900(2) 1 d . . P A 1
D2A D 0.840123 0.213056 0.817735 0.140 Uiso 0.900(2) 1 calc R U P A 1
D2B D 0.962743 0.249793 0.817165 0.140 Uiso 0.900(2) 1 calc R U P A 1
D2C D 0.869339 0.338231 0.806290 0.140 Uiso 0.900(2) 1 calc R U P A 1
C3 C 0.5520(4) 0.0212(3) 0.24117(16) 0.1469(17) Uani 0.900(2) 1 d . . P A 1
D3A D 0.602617 -0.033546 0.231996 0.220 Uiso 0.900(2) 1 calc R U P A 1
D3B D 0.533665 0.001325 0.268036 0.220 Uiso 0.900(2) 1 calc R U P A 1
D3C D 0.486952 0.021621 0.222931 0.220 Uiso 0.900(2) 1 calc R U P A 1
C4 C 0.6058(3) 0.1828(3) 0.18925(9) 0.1004(11) Uani 0.900(2) 1 d . . P A 1
D4A D 0.658613 0.135969 0.177205 0.151 Uiso 0.900(2) 1 calc R U P A 1
D4B D 0.533974 0.164873 0.177290 0.151 Uiso 0.900(2) 1 calc R U P A 1
D4C D 0.621492 0.261431 0.184481 0.151 Uiso 0.900(2) 1 calc R U P A 1
S1C S 0.9766(10) 0.2220(10) 0.7723(4) 0.119(4) Uiso 0.100(2) 1 d . . P A 2
S2C S 0.5249(11) 0.1376(11) 0.2242(4) 0.127(5) Uiso 0.100(2) 1 d . . P A 2
C1C C 0.9571(4) 0.0897(3) 0.75944(16) 0.1444(17) Uani 0.100(2) 1 d . . P A 2
D1D D 0.961940 0.043042 0.783427 0.217 Uiso 0.100(2) 1 calc R U P A 2
D1E D 0.885974 0.081387 0.745361 0.217 Uiso 0.100(2) 1 calc R U P A 2
D1F D 1.011787 0.066516 0.741912 0.217 Uiso 0.100(2) 1 calc R U P A 2
C2C C 0.8904(3) 0.2599(3) 0.80435(9) 0.0932(10) Uani 0.100(2) 1 d . . P A 2
D2D D 0.895172 0.208514 0.827075 0.140 Uiso 0.100(2) 1 calc R U P A 2
D2E D 0.906978 0.335675 0.813768 0.140 Uiso 0.100(2) 1 calc R U P A 2
D2F D 0.817674 0.257941 0.791216 0.140 Uiso 0.100(2) 1 calc R U P A 2
C3C C 0.5520(4) 0.0212(3) 0.24117(16) 0.1469(17) Uani 0.100(2) 1 d . . P A 2
D3D D 0.549542 -0.033069 0.219339 0.220 Uiso 0.100(2) 1 calc R U P A 2
D3E D 0.623960 0.022036 0.254941 0.220 Uiso 0.100(2) 1 calc R U P A 2
D3F D 0.499808 0.000353 0.260030 0.220 Uiso 0.100(2) 1 calc R U P A 2
C4C C 0.6058(3) 0.1828(3) 0.18925(9) 0.1004(11) Uani 0.100(2) 1 d . . P A 2
D4D D 0.583078 0.257231 0.180095 0.151 Uiso 0.100(2) 1 calc R U P A 2
D4E D 0.679976 0.185905 0.200932 0.151 Uiso 0.100(2) 1 calc R U P A 2
D4F D 0.600987 0.131173 0.166593 0.151 Uiso 0.100(2) 1 calc R U P A 2

loop_
_atom_site_aniso_label
_atom_site_aniso_U_11
_atom_site_aniso_U_22
_atom_site_aniso_U_33
_atom_site_aniso_U_23
_atom_site_aniso_U_13
_atom_site_aniso_U_12
S5A 0.0586(3) 0.0596(4) 0.0479(4) 0.0011(3) 0.0161(3) 0.0045(3)
F1A 0.0774(10) 0.0906(11) 0.0595(10) -0.0154(8) -0.0122(8) -0.0155(8)
F2A 0.0522(8) 0.0485(9) 0.1264(14) -0.0234(8) -0.0003(8) -0.0065(6)
F3A 0.0390(7) 0.0613(9) 0.1266(14) -0.0208(9) -0.0034(8) -0.0013(6)
F4A 0.1184(15) 0.0732(12) 0.182(2) -0.0460(13) 0.0639(14) 0.0023(11)
O1A 0.0488(9) 0.0509(10) 0.0797(12) -0.0001(8) 0.0259(8) -0.0092(7)
O2A 0.1016(15) 0.0539(11) 0.0994(15) 0.0104(10) 0.0499(12) -0.0193(10)
O3A 0.0787(12) 0.0730(13) 0.0442(10) 0.0165(9) 0.0119(9) -0.0064(10)
N2A 0.0467(10) 0.0395(10) 0.0497(11) 0.0007(8) 0.0130(8) -0.0065(8)
C1A 0.0396(11) 0.0422(13) 0.0495(13) 0.0035(10) 0.0043(10) -0.0040(9)
C3AA 0.0400(10) 0.0466(13) 0.0378(12) -0.0006(10) 0.0045(9) -0.0108(9)
C3A 0.0522(12) 0.0475(14) 0.0435(13) -0.0013(10) 0.0120(10) -0.0133(10)
C4AA 0.0361(10) 0.0517(14) 0.0380(12) 0.0000(10) 0.0039(9) -0.0037(9)
C4A 0.0427(11) 0.0531(15) 0.0420(13) 0.0013(10) 0.0111(9) -0.0133(10)
C5AA 0.0376(11) 0.0585(15) 0.0582(15) -0.0001(12) 0.0007(10) 0.0042(10)
C6A 0.0537(14) 0.0620(17) 0.0733(18) -0.0060(14) 0.0072(12) 0.0094(12)
C7A 0.0564(15) 0.0610(19) 0.113(3) -0.0074(17) 0.0108(16) 0.0154(13)
C8A 0.0651(17) 0.0507(18) 0.135(3) 0.0227(18) 0.0203(18) 0.0116(13)
C9AA 0.0377(11) 0.0523(15) 0.0612(15) 0.0099(12) 0.0046(10) 0.0035(10)
C9A 0.0593(15) 0.0598(18) 0.092(2) 0.0196(15) 0.0222(14) 0.0113(13)
C9BA 0.0375(10) 0.0521(14) 0.0407(12) 0.0039(10) 0.0038(9) -0.0015(9)
C10C 0.0389(10) 0.0424(12) 0.0391(12) 0.0026(9) 0.0037(9) -0.0059(9)
C10A 0.0372(10) 0.0423(12) 0.0485(13) 0.0014(10) 0.0077(9) -0.0054(9)
C11A 0.0411(12) 0.0454(15) 0.084(2) -0.0116(13) 0.0040(12) -0.0037(10)
C12A 0.0569(14) 0.0432(14) 0.0640(17) 0.0094(12) 0.0247(12) 0.0030(11)
C13A 0.0402(11) 0.0430(13) 0.0530(14) -0.0007(11) 0.0040(10) -0.0022(9)
C14A 0.0586(14) 0.0488(14) 0.0614(16) -0.0010(12) 0.0130(12) -0.0023(11)
C15A 0.0647(16) 0.0692(19) 0.0724(19) -0.0130(15) 0.0218(14) -0.0006(14)
C16A 0.0639(16) 0.0550(18) 0.107(2) -0.0264(16) 0.0180(16) 0.0031(13)
C17A 0.0679(17) 0.0451(16) 0.120(3) -0.0047(16) 0.0205(17) 0.0003(13)
C18A 0.0560(14) 0.0480(15) 0.0776(18) 0.0019(13) 0.0140(13) -0.0032(12)
S5B 0.0786(4) 0.0686(5) 0.0596(4) 0.0025(3) 0.0339(3) 0.0033(3)
F1B 0.0744(9) 0.0734(10) 0.0513(9) 0.0029(7) -0.0140(7) 0.0103(7)
F2B 0.0529(7) 0.0402(8) 0.0861(10) 0.0085(7) -0.0021(7) 0.0028(6)
F3B 0.0358(6) 0.0529(8) 0.1077(12) 0.0105(7) 0.0007(7) 0.0005(6)
F4B 0.1569(19) 0.0584(11) 0.202(2) 0.0279(13) 0.0906(17) -0.0077(12)
O1B 0.0509(9) 0.0440(9) 0.0716(11) -0.0031(8) 0.0228(8) 0.0048(7)
O2B 0.0895(12) 0.0495(10) 0.0642(11) -0.0066(8) 0.0290(9) 0.0176(9)
O3B 0.0670(10) 0.0625(11) 0.0368(9) -0.0086(8) 0.0037(8) 0.0079(8)
N2B 0.0500(10) 0.0369(10) 0.0486(11) -0.0040(8) 0.0074(8) 0.0043(8)
C1B 0.0409(11) 0.0416(13) 0.0469(13) -0.0059(10) 0.0021(10) 0.0013(9)
C3AB 0.0446(11) 0.0419(12) 0.0410(12) -0.0021(10) 0.0069(9) 0.0081(9)
C3B 0.0576(13) 0.0466(14) 0.0455(13) -0.0061(10) 0.0086(11) 0.0130(10)
C4AB 0.0450(12) 0.0566(15) 0.0403(13) 0.0009(11) 0.0106(10) 0.0080(10)
C4B 0.0550(13) 0.0553(16) 0.0443(13) -0.0039(11) 0.0154(10) 0.0148(11)
C5AB 0.0420(12) 0.0632(16) 0.0581(15) 0.0033(12) 0.0110(11) -0.0019(11)
C6B 0.0494(14) 0.0709(19) 0.0791(19) 0.0167(16) 0.0139(13) -0.0045(13)
C7B 0.0502(14) 0.0577(18) 0.102(2) 0.0067(16) 0.0027(15) -0.0129(12)
C8B 0.0599(15) 0.0565(18) 0.094(2) -0.0143(15) 0.0029(15) -0.0122(13)
C9AB 0.0357(11) 0.0530(14) 0.0529(14) -0.0028(11) 0.0024(10) -0.0028(10)
C9B 0.0542(14) 0.0615(17) 0.0680(17) -0.0103(14) 0.0073(12) -0.0118(12)
C9BB 0.0364(10) 0.0511(13) 0.0389(12) -0.0030(10) 0.0031(9) 0.0014(9)
C10D 0.0393(10) 0.0397(12) 0.0392(12) -0.0048(9) 0.0016(9) 0.0069(9)
C10B 0.0363(10) 0.0374(11) 0.0400(12) -0.0026(9) 0.0040(9) 0.0032(8)
C11B 0.0490(12) 0.0407(13) 0.0487(14) -0.0035(11) 0.0148(10) -0.0038(10)
C12B 0.0410(11) 0.0406(13) 0.0601(16) 0.0012(11) 0.0008(10) 0.0023(9)
C13B 0.0429(11) 0.0385(13) 0.0529(14) -0.0025(10) -0.0010(10) 0.0033(9)
C14B 0.0685(15) 0.0437(14) 0.0626(16) 0.0010(12) 0.0143(13) 0.0020(12)
C15B 0.0784(18) 0.0621(19) 0.081(2) 0.0117(15) 0.0257(15) 0.0022(14)
C16B 0.083(2) 0.0458(17) 0.119(3) 0.0175(17) 0.0288(19) -0.0048(14)
C17B 0.0803(19) 0.0438(16) 0.118(3) -0.0087(16) 0.0224(18) -0.0035(14)
C18B 0.0624(15) 0.0454(15) 0.0733(18) -0.0066(13) 0.0112(13) -0.0020(12)
S1 0.0626(5) 0.0856(6) 0.0599(5) 0.0154(4) 0.0003(4) 0.0001(4)
S2 0.0569(4) 0.0853(6) 0.0567(5) -0.0179(4) 0.0047(3) -0.0038(4)
O1 0.1067(16) 0.1193(18) 0.0625(13) 0.0373(12) 0.0227(11) -0.0106(13)
O2 0.0914(14) 0.0992(15) 0.0492(11) -0.0213(10) 0.0103(10) 0.0127(11)
C1 0.143(4) 0.089(3) 0.205(5) 0.007(3) 0.037(3) 0.015(3)
C2 0.097(2) 0.119(3) 0.068(2) 0.0235(18) 0.0327(17) 0.005(2)
C3 0.154(4) 0.087(3) 0.205(5) -0.021(3) 0.050(3) -0.016(3)
C4 0.095(2) 0.153(3) 0.0562(18) -0.030(2) 0.0247(17) -0.002(2)
C1C 0.143(4) 0.089(3) 0.205(5) 0.007(3) 0.037(3) 0.015(3)
C2C 0.097(2) 0.119(3) 0.068(2) 0.0235(18) 0.0327(17) 0.005(2)
C3C 0.154(4) 0.087(3) 0.205(5) -0.021(3) 0.050(3) -0.016(3)
C4C 0.095(2) 0.153(3) 0.0562(18) -0.030(2) 0.0247(17) -0.002(2)

loop_
_atom_type_symbol
_atom_type_description
_atom_type_scat_dispersion_real
_atom_type_scat_dispersion_imag
_atom_type_scat_source
C C 0.0033 0.0016 'International Tables Vol C Tables 4.2.6.8 and 6.1.1.4'
H H 0.0000 0.0000 'International Tables Vol C Tables 4.2.6.8 and 6.1.1.4'
D D 0.0000 0.0000 'International Tables Vol C Tables 4.2.6.8 and 6.1.1.4'
N N 0.0061 0.0033 'International Tables Vol C Tables 4.2.6.8 and 6.1.1.4'
O O 0.0106 0.0060 'International Tables Vol C Tables 4.2.6.8 and 6.1.1.4'
F F 0.0171 0.0103 'International Tables Vol C Tables 4.2.6.8 and 6.1.1.4'
S S 0.1246 0.1234 'International Tables Vol C Tables 4.2.6.8 and 6.1.1.4'

loop_
_geom_angle_atom_site_label_1
_geom_angle_atom_site_label_2
_geom_angle_atom_site_label_3
_geom_angle
_geom_angle_site_symmetry_1
_geom_angle_site_symmetry_3
_geom_angle_publ_flag
C5AA S5A C4AA 92.11(11) . . ?
C12A O3A H3A 114.1(19) . . ?
C1A N2A C3A 111.93(17) . . ?
C1A N2A C13A 126.07(17) . . ?
C13A N2A C3A 121.72(17) . . ?
O1A C1A N2A 126.7(2) . . ?
O1A C1A C10C 127.23(19) . . ?
N2A C1A C10C 106.05(17) . . ?
C3A C3AA H3B 108.8 . . ?
C3A C3AA C10C 100.96(16) . . ?
C4A C3AA H3B 108.8 . . ?
C4A C3AA C3A 120.38(18) . . ?
C4A C3AA C10C 108.59(17) . . ?
C10C C3AA H3B 108.8 . . ?
N2A C3A C3AA 102.01(16) . . ?
N2A C3A H3C 111.4 . . ?
N2A C3A H3D 111.4 . . ?
C3AA C3A H3C 111.4 . . ?
C3AA C3A H3D 111.4 . . ?
H3C C3A H3D 109.2 . . ?
C4A C4AA S5A 126.26(17) . . ?
C4A C4AA C9BA 121.00(19) . . ?
C9BA C4AA S5A 112.68(16) . . ?
C3AA C4A H4A 122.8 . . ?
C4AA C4A C3AA 114.45(19) . . ?
C4AA C4A H4A 122.8 . . ?
C6A C5AA S5A 124.5(2) . . ?
C6A C5AA C9AA 121.2(2) . . ?
C9AA C5AA S5A 114.24(18) . . ?
C5AA C6A H6A 120.6 . . ?
C7A C6A C5AA 118.8(3) . . ?
C7A C6A H6A 120.6 . . ?
C6A C7A H7A 119.7 . . ?
C6A C7A C8A 120.7(3) . . ?
C8A C7A H7A 119.7 . . ?
C7A C8A H8A 119.6 . . ?
C7A C8A C9A 120.8(3) . . ?
C9A C8A H8A 119.6 . . ?
C5AA C9AA C9BA 113.5(2) . . ?
C9A C9AA C5AA 118.9(2) . . ?
C9A C9AA C9BA 127.5(2) . . ?
C8A C9A H9A 120.3 . . ?
C9AA C9A C8A 119.4(3) . . ?
C9AA C9A H9A 120.3 . . ?
C4AA C9BA H9B 106.1 . . ?
C4AA C9BA C10A 112.28(17) . . ?
C9AA C9BA C4AA 107.21(17) . . ?
C9AA C9BA H9B 106.1 . . ?
C9AA C9BA C10A 118.23(17) . . ?
C10A C9BA H9B 106.1 . . ?
C1A C10C C3AA 102.59(16) . . ?
C1A C10C H10A 105.9 . . ?
C1A C10C C10A 120.90(17) . . ?
C3AA C10C H10A 105.9 . . ?
C3AA C10C C10A 114.50(16) . . ?
C10A C10C H10A 105.9 . . ?
C10C C10A C9BA 108.39(16) . . ?
C11A C10A C9BA 111.01(17) . . ?
C11A C10A C10C 107.22(17) . . ?
C11A C10A C12A 110.95(19) . . ?
C12A C10A C9BA 107.37(17) . . ?
C12A C10A C10C 111.91(18) . . ?
F1A C11A C10A 110.42(18) . . ?
F2A C11A F1A 106.5(2) . . ?
F2A C11A F3A 106.54(18) . . ?
F2A C11A C10A 115.2(2) . . ?
F3A C11A F1A 106.6(2) . . ?
F3A C11A C10A 110.99(19) . . ?
O2A C12A O3A 124.8(2) . . ?
O2A C12A C10A 124.8(3) . . ?
O3A C12A C10A 110.4(2) . . ?
C14A C13A N2A 121.2(2) . . ?
C18A C13A N2A 119.8(2) . . ?
C18A C13A C14A 119.0(2) . . ?
C13A C14A H14A 120.0 . . ?
C15A C14A C13A 119.9(2) . . ?
C15A C14A H14A 120.0 . . ?
C14A C15A H15A 120.4 . . ?
C16A C15A C14A 119.2(3) . . ?
C16A C15A H15A 120.4 . . ?
C15A C16A F4A 118.2(3) . . ?
C17A C16A F4A 119.2(3) . . ?
C17A C16A C15A 122.6(3) . . ?
C16A C17A H17A 120.8 . . ?
C16A C17A C18A 118.4(3) . . ?
C18A C17A H17A 120.8 . . ?
C13A C18A H18A 119.6 . . ?
C17A C18A C13A 120.9(2) . . ?
C17A C18A H18A 119.6 . . ?
C5AB S5B C4AB 92.52(11) . . ?
C11B O3B H3E 109.3(18) . . ?
C1B N2B C3B 111.79(17) . . ?
C1B N2B C13B 125.66(17) . . ?
C13B N2B C3B 122.13(17) . . ?
O1B C1B N2B 126.6(2) . . ?
O1B C1B C10D 127.05(19) . . ?
N2B C1B C10D 106.24(17) . . ?
C3B C3AB H3H 108.5 . . ?
C3B C3AB C10D 100.99(16) . . ?
C4B C3AB H3H 108.5 . . ?
C4B C3AB C3B 121.08(18) . . ?
C4B C3AB C10D 108.48(17) . . ?
C10D C3AB H3H 108.5 . . ?
N2B C3B C3AB 102.22(16) . . ?
N2B C3B H3G 111.3 . . ?
N2B C3B H3F 111.3 . . ?
C3AB C3B H3G 111.3 . . ?
C3AB C3B H3F 111.3 . . ?
H3G C3B H3F 109.2 . . ?
C4B C4AB S5B 127.72(18) . . ?
C4B C4AB C9BB 120.1(2) . . ?
C9BB C4AB S5B 112.21(17) . . ?
C3AB C4B H4B 122.9 . . ?
C4AB C4B C3AB 114.3(2) . . ?
C4AB C4B H4B 122.9 . . ?
C6B C5AB S5B 124.8(2) . . ?
C9AB C5AB S5B 113.77(18) . . ?
C9AB C5AB C6B 121.4(2) . . ?
C5AB C6B H6B 120.6 . . ?
C7B C6B C5AB 118.8(3) . . ?
C7B C6B H6B 120.6 . . ?
C6B C7B H7B 119.8 . . ?
C6B C7B C8B 120.5(3) . . ?
C8B C7B H7B 119.8 . . ?
C7B C8B H8B 119.6 . . ?
C7B C8B C9B 120.7(3) . . ?
C9B C8B H8B 119.6 . . ?
C5AB C9AB C9BB 114.0(2) . . ?
C9B C9AB C5AB 118.4(2) . . ?
C9B C9AB C9BB 127.6(2) . . ?
C8B C9B H9C 119.9 . . ?
C9AB C9B C8B 120.1(3) . . ?
C9AB C9B H9C 119.9 . . ?
C4AB C9BB H9D 106.2 . . ?
C4AB C9BB C10B 112.09(17) . . ?
C9AB C9BB C4AB 107.49(18) . . ?
C9AB C9BB H9D 106.2 . . ?
C9AB C9BB C10B 117.91(17) . . ?
C10B C9BB H9D 106.2 . . ?
C1B C10D C3AB 102.89(16) . . ?
C1B C10D H10B 105.9 . . ?
C1B C10D C10B 120.70(17) . . ?
C3AB C10D H10B 105.9 . . ?
C3AB C10D C10B 114.51(16) . . ?
C10B C10D H10B 105.9 . . ?
C10D C10B C9BB 107.67(15) . . ?
C11B C10B C9BB 107.88(16) . . ?
C11B C10B C10D 112.01(17) . . ?
C12B C10B C9BB 111.21(17) . . ?
C12B C10B C10D 108.17(16) . . ?
C12B C10B C11B 109.90(17) . . ?
O2B C11B O3B 124.5(2) . . ?
O2B C11B C10B 124.5(2) . . ?
O3B C11B C10B 111.00(18) . . ?
F1B C12B F3B 106.13(18) . . ?
F1B C12B C10B 110.93(17) . . ?
F2B C12B F1B 105.71(18) . . ?
F2B C12B F3B 106.42(17) . . ?
F2B C12B C10B 115.58(18) . . ?
F3B C12B C10B 111.48(18) . . ?
C14B C13B N2B 121.1(2) . . ?
C14B C13B C18B 119.6(2) . . ?
C18B C13B N2B 119.2(2) . . ?
C13B C14B H14B 119.9 . . ?
C15B C14B C13B 120.1(2) . . ?
C15B C14B H14B 119.9 . . ?
C14B C15B H15B 120.7 . . ?
C16B C15B C14B 118.7(3) . . ?
C16B C15B H15B 120.7 . . ?
F4B C16B C15B 118.0(3) . . ?
C17B C16B F4B 119.2(3) . . ?
C17B C16B C15B 122.8(3) . . ?
C16B C17B H17B 120.7 . . ?
C16B C17B C18B 118.6(3) . . ?
C18B C17B H17B 120.7 . . ?
C13B C18B C17B 120.1(3) . . ?
C13B C18B H18B 119.9 . . ?
C17B C18B H18B 119.9 . . ?
O1 S1 C1 105.28(17) . . ?
O1 S1 C2 102.75(15) . . ?
C2 S1 C1 98.1(2) . . ?
O2 S2 C3 104.77(17) . . ?
O2 S2 C4 103.73(14) . . ?
C3 S2 C4 98.8(2) . . ?
S1 C1 D1A 109.5 . . ?
S1 C1 D1B 109.5 . . ?
S1 C1 D1C 109.5 . . ?
D1A C1 D1B 109.5 . . ?
D1A C1 D1C 109.5 . . ?
D1B C1 D1C 109.5 . . ?
S1 C2 D2A 109.5 . . ?
S1 C2 D2B 109.5 . . ?
S1 C2 D2C 109.5 . . ?
D2A C2 D2B 109.5 . . ?
D2A C2 D2C 109.5 . . ?
D2B C2 D2C 109.5 . . ?
S2 C3 D3A 109.5 . . ?
S2 C3 D3B 109.5 . . ?
S2 C3 D3C 109.5 . . ?
D3A C3 D3B 109.5 . . ?
D3A C3 D3C 109.5 . . ?
D3B C3 D3C 109.5 . . ?
S2 C4 D4A 109.5 . . ?
S2 C4 D4B 109.5 . . ?
S2 C4 D4C 109.5 . . ?
D4A C4 D4B 109.5 . . ?
D4A C4 D4C 109.5 . . ?
D4B C4 D4C 109.5 . . ?
O1 S1C C1C 113.1(8) . . ?
O1 S1C C2C 110.3(7) . . ?
C2C S1C C1C 110.1(7) . . ?
O2 S2C C4C 105.5(8) . . ?
C3C S2C O2 114.9(8) . . ?
C3C S2C C4C 114.8(8) . . ?
S1C C1C D1D 109.5 . . ?
S1C C1C D1E 109.5 . . ?
S1C C1C D1F 109.5 . . ?
D1D C1C D1E 109.5 . . ?
D1D C1C D1F 109.5 . . ?
D1E C1C D1F 109.5 . . ?
S1C C2C D2D 109.5 . . ?
S1C C2C D2E 109.5 . . ?
S1C C2C D2F 109.5 . . ?
D2D C2C D2E 109.5 . . ?
D2D C2C D2F 109.5 . . ?
D2E C2C D2F 109.5 . . ?
S2C C3C D3D 109.5 . . ?
S2C C3C D3E 109.5 . . ?
S2C C3C D3F 109.5 . . ?
D3D C3C D3E 109.5 . . ?
D3D C3C D3F 109.5 . . ?
D3E C3C D3F 109.5 . . ?
S2C C4C D4D 109.5 . . ?
S2C C4C D4E 109.5 . . ?
S2C C4C D4F 109.5 . . ?
D4D C4C D4E 109.5 . . ?
D4D C4C D4F 109.5 . . ?
D4E C4C D4F 109.5 . . ?

loop_
_geom_bond_atom_site_label_1
_geom_bond_atom_site_label_2
_geom_bond_distance
_geom_bond_site_symmetry_2
_geom_bond_publ_flag
S5A C4AA 1.754(2) . ?
S5A C5AA 1.750(2) . ?
F1A C11A 1.342(3) . ?
F2A C11A 1.326(3) . ?
F3A C11A 1.342(2) . ?
F4A C16A 1.362(3) . ?
O1A C1A 1.216(2) . ?
O2A C12A 1.195(3) . ?
O3A H3A 0.85(3) . ?
O3A C12A 1.312(3) . ?
N2A C1A 1.376(3) . ?
N2A C3A 1.473(3) . ?
N2A C13A 1.417(3) . ?
C1A C10C 1.519(3) . ?
C3AA H3B 0.9800 . ?
C3AA C3A 1.511(3) . ?
C3AA C4A 1.495(3) . ?
C3AA C10C 1.532(3) . ?
C3A H3C 0.9700 . ?
C3A H3D 0.9700 . ?
C4AA C4A 1.325(3) . ?
C4AA C9BA 1.518(3) . ?
C4A H4A 0.9300 . ?
C5AA C6A 1.393(3) . ?
C5AA C9AA 1.396(3) . ?
C6A H6A 0.9300 . ?
C6A C7A 1.371(4) . ?
C7A H7A 0.9300 . ?
C7A C8A 1.373(4) . ?
C8A H8A 0.9300 . ?
C8A C9A 1.396(4) . ?
C9AA C9A 1.381(3) . ?
C9AA C9BA 1.512(3) . ?
C9A H9A 0.9300 . ?
C9BA H9B 0.9800 . ?
C9BA C10A 1.602(3) . ?
C10C H10A 0.9800 . ?
C10C C10A 1.542(3) . ?
C10A C11A 1.529(3) . ?
C10A C12A 1.533(3) . ?
C13A C14A 1.387(3) . ?
C13A C18A 1.385(3) . ?
C14A H14A 0.9300 . ?
C14A C15A 1.379(3) . ?
C15A H15A 0.9300 . ?
C15A C16A 1.362(4) . ?
C16A C17A 1.355(4) . ?
C17A H17A 0.9300 . ?
C17A C18A 1.379(4) . ?
C18A H18A 0.9300 . ?
S5B C4AB 1.757(2) . ?
S5B C5AB 1.754(3) . ?
F1B C12B 1.342(3) . ?
F2B C12B 1.330(2) . ?
F3B C12B 1.342(2) . ?
F4B C16B 1.362(3) . ?
O1B C1B 1.213(2) . ?
O2B C11B 1.199(2) . ?
O3B H3E 0.82(3) . ?
O3B C11B 1.314(3) . ?
N2B C1B 1.381(3) . ?
N2B C3B 1.475(3) . ?
N2B C13B 1.422(3) . ?
C1B C10D 1.515(3) . ?
C3AB H3H 0.9800 . ?
C3AB C3B 1.514(3) . ?
C3AB C4B 1.495(3) . ?
C3AB C10D 1.538(3) . ?
C3B H3G 0.9700 . ?
C3B H3F 0.9700 . ?
C4AB C4B 1.323(3) . ?
C4AB C9BB 1.518(3) . ?
C4B H4B 0.9300 . ?
C5AB C6B 1.394(3) . ?
C5AB C9AB 1.393(3) . ?
C6B H6B 0.9300 . ?
C6B C7B 1.371(4) . ?
C7B H7B 0.9300 . ?
C7B C8B 1.374(4) . ?
C8B H8B 0.9300 . ?
C8B C9B 1.384(4) . ?
C9AB C9B 1.384(3) . ?
C9AB C9BB 1.507(3) . ?
C9B H9C 0.9300 . ?
C9BB H9D 0.9800 . ?
C9BB C10B 1.597(3) . ?
C10D H10B 0.9800 . ?
C10D C10B 1.539(3) . ?
C10B C11B 1.530(3) . ?
C10B C12B 1.523(3) . ?
C13B C14B 1.382(3) . ?
C13B C18B 1.383(3) . ?
C14B H14B 0.9300 . ?
C14B C15B 1.375(3) . ?
C15B H15B 0.9300 . ?
C15B C16B 1.366(4) . ?
C16B C17B 1.353(4) . ?
C17B H17B 0.9300 . ?
C17B C18B 1.383(4) . ?
C18B H18B 0.9300 . ?
S1 O1 1.514(2) . ?
S1 C1 1.760(4) . ?
S1 C2 1.756(3) . ?
S2 O2 1.5092(19) . ?
S2 C3 1.758(4) . ?
S2 C4 1.765(3) . ?
O1 S1C 1.500(12) . ?
O2 S2C 1.572(13) . ?
C1 D1A 0.9600 . ?
C1 D1B 0.9600 . ?
C1 D1C 0.9600 . ?
C2 D2A 0.9600 . ?
C2 D2B 0.9600 . ?
C2 D2C 0.9600 . ?
C3 D3A 0.9600 . ?
C3 D3B 0.9600 . ?
C3 D3C 0.9600 . ?
C4 D4A 0.9600 . ?
C4 D4B 0.9600 . ?
C4 D4C 0.9600 . ?
S1C C1C 1.624(12) . ?
S1C C2C 1.617(12) . ?
S2C C3C 1.504(13) . ?
S2C C4C 1.668(13) . ?
C1C D1D 0.9600 . ?
C1C D1E 0.9600 . ?
C1C D1F 0.9600 . ?
C2C D2D 0.9600 . ?
C2C D2E 0.9600 . ?
C2C D2F 0.9600 . ?
C3C D3D 0.9600 . ?
C3C D3E 0.9600 . ?
C3C D3F 0.9600 . ?
C4C D4D 0.9600 . ?
C4C D4E 0.9600 . ?
C4C D4F 0.9600 . ?

loop_
_geom_hbond_atom_site_label_D
_geom_hbond_atom_site_label_H
_geom_hbond_atom_site_label_A
_geom_hbond_distance_DH
_geom_hbond_distance_HA
_geom_hbond_distance_DA
_geom_hbond_angle_DHA
_geom_hbond_site_symmetry_A
_geom_hbond_publ_flag
O3A H3A O1 0.85(3) 1.68(3) 2.530(2) 178(3) . yes
O3B H3E O2 0.82(3) 1.72(3) 2.543(2) 176(3) . yes

loop_
_geom_torsion_atom_site_label_1
_geom_torsion_atom_site_label_2
_geom_torsion_atom_site_label_3
_geom_torsion_atom_site_label_4
_geom_torsion
_geom_torsion_site_symmetry_1
_geom_torsion_site_symmetry_2
_geom_torsion_site_symmetry_3
_geom_torsion_site_symmetry_4
_geom_torsion_publ_flag
S5A C4AA C4A C3AA 179.11(14) . . . . ?
S5A C4AA C9BA C9AA -3.9(2) . . . . ?
S5A C4AA C9BA C10A -135.41(15) . . . . ?
S5A C5AA C6A C7A 175.75(19) . . . . ?
S5A C5AA C9AA C9A -174.05(18) . . . . ?
S5A C5AA C9AA C9BA 3.2(2) . . . . ?
F4A C16A C17A C18A -179.3(2) . . . . ?
O1A C1A C10C C3AA -157.9(2) . . . . ?
O1A C1A C10C C10A -29.0(3) . . . . ?
N2A C1A C10C C3AA 24.7(2) . . . . ?
N2A C1A C10C C10A 153.64(18) . . . . ?
N2A C13A C14A C15A 177.9(2) . . . . ?
N2A C13A C18A C17A -177.0(2) . . . . ?
C1A N2A C3A C3AA -24.3(2) . . . . ?
C1A N2A C13A C14A 26.3(3) . . . . ?
C1A N2A C13A C18A -155.7(2) . . . . ?
C1A C10C C10A C9BA -142.28(18) . . . . ?
C1A C10C C10A C11A 97.8(2) . . . . ?
C1A C10C C10A C12A -24.1(3) . . . . ?
C3AA C10C C10A C9BA -18.8(2) . . . . ?
C3AA C10C C10A C11A -138.67(18) . . . . ?
C3AA C10C C10A C12A 99.4(2) . . . . ?
C3A N2A C1A O1A -177.8(2) . . . . ?
C3A N2A C1A C10C -0.4(2) . . . . ?
C3A N2A C13A C14A -160.4(2) . . . . ?
C3A N2A C13A C18A 17.7(3) . . . . ?
C3A C3AA C4A C4AA -164.92(19) . . . . ?
C3A C3AA C10C C1A -38.4(2) . . . . ?
C3A C3AA C10C C10A -171.22(17) . . . . ?
C4AA S5A C5AA C6A 177.0(2) . . . . ?
C4AA S5A C5AA C9AA -4.74(17) . . . . ?
C4AA C9BA C10A C10C -31.3(2) . . . . ?
C4AA C9BA C10A C11A 86.2(2) . . . . ?
C4AA C9BA C10A C12A -152.34(18) . . . . ?
C4A C3AA C3A N2A 157.02(17) . . . . ?
C4A C3AA C10C C1A -165.86(17) . . . . ?
C4A C3AA C10C C10A 61.3(2) . . . . ?
C4A C4AA C9BA C9AA 178.61(19) . . . . ?
C4A C4AA C9BA C10A 47.1(3) . . . . ?
C5AA S5A C4AA C4A -177.8(2) . . . . ?
C5AA S5A C4AA C9BA 4.94(15) . . . . ?
C5AA C6A C7A C8A -0.7(4) . . . . ?
C5AA C9AA C9A C8A -3.0(4) . . . . ?
C5AA C9AA C9BA C4AA 0.5(2) . . . . ?
C5AA C9AA C9BA C10A 128.6(2) . . . . ?
C6A C5AA C9AA C9A 4.2(3) . . . . ?
C6A C5AA C9AA C9BA -178.5(2) . . . . ?
C6A C7A C8A C9A 1.9(4) . . . . ?
C7A C8A C9A C9AA 0.0(4) . . . . ?
C9AA C5AA C6A C7A -2.3(3) . . . . ?
C9AA C9BA C10A C10C -156.94(18) . . . . ?
C9AA C9BA C10A C11A -39.4(3) . . . . ?
C9AA C9BA C10A C12A 82.0(2) . . . . ?
C9A C9AA C9BA C4AA 177.5(2) . . . . ?
C9A C9AA C9BA C10A -54.5(3) . . . . ?
C9BA C4AA C4A C3AA -3.8(3) . . . . ?
C9BA C9AA C9A C8A -179.8(2) . . . . ?
C9BA C10A C11A F1A -54.9(2) . . . . ?
C9BA C10A C11A F2A 65.9(3) . . . . ?
C9BA C10A C11A F3A -172.89(19) . . . . ?
C9BA C10A C12A O2A -112.1(3) . . . . ?
C9BA C10A C12A O3A 66.7(2) . . . . ?
C10C C3AA C3A N2A 37.69(19) . . . . ?
C10C C3AA C4A C4AA -49.5(2) . . . . ?
C10C C10A C11A F1A 63.4(2) . . . . ?
C10C C10A C11A F2A -175.88(19) . . . . ?
C10C C10A C11A F3A -54.7(2) . . . . ?
C10C C10A C12A O2A 129.1(2) . . . . ?
C10C C10A C12A O3A -52.1(2) . . . . ?
C11A C10A C12A O2A 9.4(3) . . . . ?
C11A C10A C12A O3A -171.82(18) . . . . ?
C12A C10A C11A F1A -174.17(18) . . . . ?
C12A C10A C11A F2A -53.4(3) . . . . ?
C12A C10A C11A F3A 67.8(3) . . . . ?
C13A N2A C1A O1A -3.9(4) . . . . ?
C13A N2A C1A C10C 173.50(19) . . . . ?
C13A N2A C3A C3AA 161.47(18) . . . . ?
C13A C14A C15A C16A -1.0(4) . . . . ?
C14A C13A C18A C17A 1.1(4) . . . . ?
C14A C15A C16A F4A -179.7(2) . . . . ?
C14A C15A C16A C17A 1.2(4) . . . . ?
C15A C16A C17A C18A -0.2(5) . . . . ?
C16A C17A C18A C13A -0.9(4) . . . . ?
C18A C13A C14A C15A -0.2(3) . . . . ?
S5B C4AB C4B C3AB 175.59(16) . . . . ?
S5B C4AB C9BB C9AB 0.8(2) . . . . ?
S5B C4AB C9BB C10B -130.33(15) . . . . ?
S5B C5AB C6B C7B 177.70(19) . . . . ?
S5B C5AB C9AB C9B -176.54(17) . . . . ?
S5B C5AB C9AB C9BB 1.6(2) . . . . ?
F4B C16B C17B C18B -179.1(3) . . . . ?
O1B C1B C10D C3AB -158.9(2) . . . . ?
O1B C1B C10D C10B -29.8(3) . . . . ?
N2B C1B C10D C3AB 24.1(2) . . . . ?
N2B C1B C10D C10B 153.20(17) . . . . ?
N2B C13B C14B C15B 178.9(2) . . . . ?
N2B C13B C18B C17B -177.8(2) . . . . ?
C1B N2B C3B C3AB -24.1(2) . . . . ?
C1B N2B C13B C14B 25.1(3) . . . . ?
C1B N2B C13B C18B -156.3(2) . . . . ?
C1B C10D C10B C9BB -141.12(17) . . . . ?
C1B C10D C10B C11B -22.7(2) . . . . ?
C1B C10D C10B C12B 98.6(2) . . . . ?
C3AB C10D C10B C9BB -17.4(2) . . . . ?
C3AB C10D C10B C11B 101.1(2) . . . . ?
C3AB C10D C10B C12B -137.63(18) . . . . ?
C3B N2B C1B O1B -177.2(2) . . . . ?
C3B N2B C1B C10D -0.2(2) . . . . ?
C3B N2B C13B C14B -162.9(2) . . . . ?
C3B N2B C13B C18B 15.6(3) . . . . ?
C3B C3AB C4B C4AB -165.0(2) . . . . ?
C3B C3AB C10D C1B -37.66(19) . . . . ?
C3B C3AB C10D C10B -170.50(17) . . . . ?
C4AB S5B C5AB C6B 179.8(2) . . . . ?
C4AB S5B C5AB C9AB -0.94(18) . . . . ?
C4AB C9BB C10B C10D -34.1(2) . . . . ?
C4AB C9BB C10B C11B -155.21(18) . . . . ?
C4AB C9BB C10B C12B 84.2(2) . . . . ?
C4B C3AB C3B N2B 156.67(18) . . . . ?
C4B C3AB C10D C1B -165.94(17) . . . . ?
C4B C3AB C10D C10B 61.2(2) . . . . ?
C4B C4AB C9BB C9AB -178.3(2) . . . . ?
C4B C4AB C9BB C10B 50.6(3) . . . . ?
C5AB S5B C4AB C4B 179.1(2) . . . . ?
C5AB S5B C4AB C9BB 0.03(16) . . . . ?
C5AB C6B C7B C8B -1.0(4) . . . . ?
C5AB C9AB C9B C8B -1.5(3) . . . . ?
C5AB C9AB C9BB C4AB -1.5(2) . . . . ?
C5AB C9AB C9BB C10B 126.3(2) . . . . ?
C6B C5AB C9AB C9B 2.7(3) . . . . ?
C6B C5AB C9AB C9BB -179.2(2) . . . . ?
C6B C7B C8B C9B 2.2(4) . . . . ?
C7B C8B C9B C9AB -1.0(4) . . . . ?
C9AB C5AB C6B C7B -1.5(3) . . . . ?
C9AB C9BB C10B C10D -159.74(18) . . . . ?
C9AB C9BB C10B C11B 79.2(2) . . . . ?
C9AB C9BB C10B C12B -41.4(2) . . . . ?
C9B C9AB C9BB C4AB 176.4(2) . . . . ?
C9B C9AB C9BB C10B -55.7(3) . . . . ?
C9BB C4AB C4B C3AB -5.5(3) . . . . ?
C9BB C9AB C9B C8B -179.3(2) . . . . ?
C9BB C10B C11B O2B -112.0(2) . . . . ?
C9BB C10B C11B O3B 65.9(2) . . . . ?
C9BB C10B C12B F1B -56.3(2) . . . . ?
C9BB C10B C12B F2B 64.0(2) . . . . ?
C9BB C10B C12B F3B -174.34(17) . . . . ?
C10D C3AB C3B N2B 37.06(19) . . . . ?
C10D C3AB C4B C4AB -49.1(3) . . . . ?
C10D C10B C11B O2B 129.6(2) . . . . ?
C10D C10B C11B O3B -52.5(2) . . . . ?
C10D C10B C12B F1B 61.7(2) . . . . ?
C10D C10B C12B F2B -177.97(18) . . . . ?
C10D C10B C12B F3B -56.3(2) . . . . ?
C11B C10B C12B F1B -175.69(16) . . . . ?
C11B C10B C12B F2B -55.4(2) . . . . ?
C11B C10B C12B F3B 66.3(2) . . . . ?
C12B C10B C11B O2B 9.4(3) . . . . ?
C12B C10B C11B O3B -172.73(17) . . . . ?
C13B N2B C1B O1B -4.5(3) . . . . ?
C13B N2B C1B C10D 172.48(18) . . . . ?
C13B N2B C3B C3AB 162.92(18) . . . . ?
C13B C14B C15B C16B -1.5(4) . . . . ?
C14B C13B C18B C17B 0.8(4) . . . . ?
C14B C15B C16B F4B -179.7(3) . . . . ?
C14B C15B C16B C17B 1.6(5) . . . . ?
C15B C16B C17B C18B -0.5(5) . . . . ?
C16B C17B C18B C13B -0.7(4) . . . . ?
C18B C13B C14B C15B 0.4(4) . . . . ?
